data_7018582
loop_
_publ_author_name
'Gessner, Viktoria H.'
'Strohmann, Carsten'

_publ_section_title
;
 Preparation of aminomethyl functionalised silanes via an \a-lithiated
 amine: From their synthesis, stability and crystal structures to
 stereochemical issues.
;
_journal_issue 12
_journal_name_full 'Dalton transactions (Cambridge, England : 2003)'
_journal_page_first 3452
_journal_page_last 3460
_journal_paper_doi 10.1039/c2dt12163h
_journal_volume 41
_journal_year 2012
_chemical_absolute_configuration syn
_chemical_formula_sum 'C23 H34 Cl2 N2 Si Zn'
_chemical_formula_weight 502.88
_chemical_name_systematic
;
?
;
_space_group_IT_number 4
_symmetry_cell_setting monoclinic
_symmetry_space_group_name_Hall 'P 2yb'
_symmetry_space_group_name_H-M 'P 1 21 1'
_atom_sites_solution_hydrogens geom
_atom_sites_solution_primary direct
_atom_sites_solution_secondary difmap
_audit_creation_date 2009-10-22T10:02:10-00:00
_audit_creation_method 'WinGX routine CIF_UPDATE'
_cell_angle_alpha 90
_cell_angle_beta 90.317(8)
_cell_angle_gamma 90
_cell_formula_units_Z 2
_cell_length_a 11.7147(11)
_cell_length_b 8.4569(8)
_cell_length_c 12.6064(12)
_cell_measurement_temperature 173(2)
_cell_volume 1248.9(2)
_computing_cell_refinement
;
CrysAlis RED, Oxford Diffraction Ltd.,
Version 1.171.32.37 (release 24-10-2008 CrysAlis171 .NET)
(compiled Oct 24 2008,09:44:38)
;
_computing_data_collection
;
CrysAlis CCD, Oxford Diffraction Ltd.,
Version 1.171.32.37 (release 24-10-2008 CrysAlis171 .NET)
(compiled Oct 24 2008,09:44:38)
;
_computing_data_reduction
;
CrysAlis RED, Oxford Diffraction Ltd.,
Version 1.171.32.37 (release 24-10-2008 CrysAlis171 .NET)
(compiled Oct 24 2008,09:44:38)
;
_computing_molecular_graphics 'Ortep-3 (Farrugia, 1997)'
_computing_publication_material SHELXL-97
_computing_structure_refinement 'SHELXL-97 (Sheldrick, 2008)'
_computing_structure_solution 'SHELXS-97 (Sheldrick, 2008)'
_diffrn_ambient_temperature 173(2)
_diffrn_measured_fraction_theta_full 0.996
_diffrn_measured_fraction_theta_max 0.996
_diffrn_radiation_monochromator graphite
_diffrn_radiation_type MoK\a
_diffrn_radiation_wavelength 0.71073
_diffrn_reflns_av_R_equivalents 0.0473
_diffrn_reflns_av_unetI/netI 0.1025
_diffrn_reflns_limit_h_max 13
_diffrn_reflns_limit_h_min -13
_diffrn_reflns_limit_k_max 9
_diffrn_reflns_limit_k_min -10
_diffrn_reflns_limit_l_max 14
_diffrn_reflns_limit_l_min -14
_diffrn_reflns_number 11941
_diffrn_reflns_theta_full 25
_diffrn_reflns_theta_max 25
_diffrn_reflns_theta_min 2.37
_exptl_absorpt_coefficient_mu 1.257
_exptl_absorpt_correction_T_max 0.9964
_exptl_absorpt_correction_T_min 0.9435
_exptl_absorpt_correction_type empirical
_exptl_absorpt_process_details
;
CrysAlis RED, Oxford Diffraction Ltd.,
Version 1.171.32.37 (release 24-10-2008 CrysAlis171 .NET)
(compiled Oct 24 2008,09:44:38)
Empirical absorption correction using spherical harmonics,
implemented in SCALE3 ABSPACK scaling algorithm.
;
_exptl_crystal_density_diffrn 1.337
_exptl_crystal_density_method 'not measured'
_exptl_crystal_F_000 528
_exptl_crystal_size_max 0.3
_exptl_crystal_size_mid 0.1
_exptl_crystal_size_min 0.1
_refine_diff_density_max 0.466
_refine_diff_density_min -0.266
_refine_diff_density_rms 0.048
_refine_ls_abs_structure_details 'Flack H D (1983), Acta Cryst. A39, 876-881'
_refine_ls_abs_structure_Flack 0.014(9)
_refine_ls_extinction_method none
_refine_ls_goodness_of_fit_ref 0.829
_refine_ls_hydrogen_treatment riding
_refine_ls_matrix_type full
_refine_ls_number_parameters 266
_refine_ls_number_reflns 4202
_refine_ls_number_restraints 1
_refine_ls_restrained_S_all 0.829
_refine_ls_R_factor_all 0.0465
_refine_ls_R_factor_gt 0.0293
_refine_ls_shift/su_max 0.001
_refine_ls_shift/su_mean 0
_refine_ls_structure_factor_coef Fsqd
_refine_ls_weighting_details 'calc w=1/[\s^2^(Fo^2^)+(0.0000P)^2^+0.0000P] where P=(Fo^2^+2Fc^2^)/3'
_refine_ls_weighting_scheme calc
_refine_ls_wR_factor_gt 0.0345
_refine_ls_wR_factor_ref 0.0355
_reflns_number_gt 3053
_reflns_number_total 4202
_reflns_threshold_expression >2sigma(I)
_cod_data_source_file c2dt12163h.txt
_cod_data_source_block 0240
_cod_original_sg_symbol_H-M P2(1)
_cod_database_code 7018582

loop_
_symmetry_equiv_pos_as_xyz
'x, y, z'
'-x, y+1/2, -z'

loop_
_atom_site_label
_atom_site_type_symbol
_atom_site_fract_x
_atom_site_fract_y
_atom_site_fract_z
_atom_site_U_iso_or_equiv
_atom_site_adp_type
_atom_site_occupancy
_atom_site_symmetry_multiplicity
_atom_site_calc_flag
_atom_site_refinement_flags
C1 C 0.9486(3) 0.6950(4) 1.1127(3) 0.0455(12) Uani 1 1 d .
H1A H 0.9579 0.696 1.19 0.068 Uiso 1 1 calc R
H1B H 1.0018 0.7707 1.0809 0.068 Uiso 1 1 calc R
H1C H 0.9647 0.5887 1.0856 0.068 Uiso 1 1 calc R
C2 C 0.7997(3) 0.8904(4) 1.1399(3) 0.0436(12) Uani 1 1 d .
H2A H 0.7991 0.8724 1.2167 0.065 Uiso 1 1 calc R
H2B H 0.7241 0.9262 1.1166 0.065 Uiso 1 1 calc R
H2C H 0.8566 0.9713 1.1228 0.065 Uiso 1 1 calc R
C3 C 0.7425(3) 0.6136(4) 1.1116(3) 0.0184(9) Uani 1 1 d .
H3 H 0.6657 0.665 1.1132 0.022 Uiso 1 1 calc R
C4 C 0.7635(2) 0.5390(4) 1.2205(2) 0.0217(9) Uani 1 1 d .
H4A H 0.8399 0.4888 1.2218 0.026 Uiso 1 1 calc R
H4B H 0.7624 0.6224 1.2756 0.026 Uiso 1 1 calc R
C5 C 0.6733(3) 0.4157(3) 1.2452(2) 0.0240(9) Uani 1 1 d .
H5A H 0.688 0.3692 1.316 0.029 Uiso 1 1 calc R
H5B H 0.5968 0.4656 1.2459 0.029 Uiso 1 1 calc R
C6 C 0.6770(2) 0.2875(5) 1.1611(2) 0.0242(8) Uani 1 1 d .
H6A H 0.7531 0.2366 1.1617 0.029 Uiso 1 1 calc R
H6B H 0.6192 0.2057 1.1771 0.029 Uiso 1 1 calc R
C7 C 0.6536(2) 0.3572(3) 1.0527(2) 0.0208(8) Uani 1 1 d .
H7A H 0.5755 0.4023 1.0513 0.025 Uiso 1 1 calc R
H7B H 0.657 0.2723 0.9988 0.025 Uiso 1 1 calc R
C8 C 0.7394(2) 0.4864(3) 1.0245(2) 0.0163(8) Uani 1 1 d .
H8 H 0.8166 0.4358 1.0231 0.02 Uiso 1 1 calc R
C9 C 0.5969(2) 0.5989(3) 0.8992(2) 0.0226(8) Uani 1 1 d .
H9A H 0.5894 0.6661 0.8362 0.034 Uiso 1 1 calc R
H9B H 0.5673 0.6553 0.9612 0.034 Uiso 1 1 calc R
H9C H 0.5534 0.5012 0.8886 0.034 Uiso 1 1 calc R
C10 C 0.7591(2) 0.4481(3) 0.8311(2) 0.0174(8) Uani 1 1 d .
H10A H 0.7252 0.3434 0.8461 0.021 Uiso 1 1 calc R
H10B H 0.8428 0.4365 0.8391 0.021 Uiso 1 1 calc R
C11 C 0.5757(3) 0.4613(4) 0.6514(2) 0.0221(9) Uani 1 1 d .
C12 C 0.5296(3) 0.3088(4) 0.6505(2) 0.0326(11) Uani 1 1 d .
H12 H 0.5752 0.2217 0.6725 0.039 Uiso 1 1 calc R
C13 C 0.4182(3) 0.2836(6) 0.6178(2) 0.0371(9) Uani 1 1 d .
H13 H 0.3885 0.1791 0.6168 0.045 Uiso 1 1 calc R
C14 C 0.3499(3) 0.4069(5) 0.5870(3) 0.0352(10) Uani 1 1 d .
H14 H 0.2732 0.3882 0.5657 0.042 Uiso 1 1 calc R
C15 C 0.3930(3) 0.5570(5) 0.5870(3) 0.0346(10) Uani 1 1 d .
H15 H 0.346 0.6428 0.5652 0.042 Uiso 1 1 calc R
C16 C 0.5051(3) 0.5849(4) 0.6186(2) 0.0272(9) Uani 1 1 d .
H16 H 0.534 0.6899 0.618 0.033 Uiso 1 1 calc R
C17 C 0.7731(2) 0.6959(3) 0.6479(2) 0.0283(9) Uani 1 1 d .
H17A H 0.8546 0.7103 0.6627 0.042 Uiso 1 1 calc R
H17B H 0.729 0.7738 0.6881 0.042 Uiso 1 1 calc R
H17C H 0.7587 0.7104 0.5718 0.042 Uiso 1 1 calc R
C18 C 0.8122(3) 0.3459(4) 0.6113(3) 0.0182(9) Uani 1 1 d .
C19 C 0.8474(3) 0.1989(4) 0.6523(3) 0.0259(10) Uani 1 1 d .
H19 H 0.8322 0.1751 0.7245 0.031 Uiso 1 1 calc R
C20 C 0.9034(3) 0.0880(4) 0.5910(3) 0.0328(10) Uani 1 1 d .
H20 H 0.9273 -0.0094 0.6215 0.039 Uiso 1 1 calc R
C21 C 0.9245(3) 0.1187(4) 0.4861(3) 0.0285(9) Uani 1 1 d .
H21 H 0.9619 0.0418 0.4438 0.034 Uiso 1 1 calc R
C22 C 0.8921(2) 0.2585(6) 0.4425(2) 0.0260(7) Uani 1 1 d .
H22 H 0.9074 0.2795 0.3699 0.031 Uiso 1 1 calc R
C23 C 0.8364(3) 0.3714(4) 0.5039(3) 0.0254(9) Uani 1 1 d .
H23 H 0.8141 0.4685 0.4721 0.03 Uiso 1 1 calc R
Cl1 Cl 0.98584(6) 0.74655(15) 0.84999(6) 0.0384(3) Uani 1 1 d .
Cl2 Cl 0.70418(9) 0.97721(12) 0.88374(8) 0.0437(3) Uani 1 1 d .
N1 N 0.8291(2) 0.7402(4) 1.08448(18) 0.0259(8) Uani 1 1 d .
N2 N 0.7196(2) 0.5596(3) 0.9170(2) 0.0151(7) Uani 1 1 d .
Si1 Si 0.72944(8) 0.49407(11) 0.68757(7) 0.0209(2) Uani 1 1 d .
Zn1 Zn 0.81382(3) 0.77014(5) 0.92135(3) 0.02430(10) Uani 1 1 d .

loop_
_atom_site_aniso_label
_atom_site_aniso_U_11
_atom_site_aniso_U_22
_atom_site_aniso_U_33
_atom_site_aniso_U_23
_atom_site_aniso_U_13
_atom_site_aniso_U_12
C1 0.034(2) 0.065(3) 0.038(3) 0.0136(19) -0.014(2) -0.027(2)
C2 0.065(3) 0.026(3) 0.040(3) -0.005(2) 0.011(2) -0.015(2)
C3 0.016(2) 0.016(2) 0.023(2) 0.0024(16) 0.0035(17) -0.0036(17)
C4 0.025(2) 0.023(2) 0.017(2) 0.0007(16) 0.0022(16) 0.0002(18)
C5 0.027(2) 0.023(2) 0.022(2) 0.0040(16) -0.0016(17) -0.0024(18)
C6 0.0220(18) 0.025(2) 0.0261(19) 0.004(2) 0.0015(14) 0.000(2)
C7 0.024(2) 0.0169(19) 0.021(2) -0.0008(15) 0.0015(16) -0.0042(16)
C8 0.0099(18) 0.019(2) 0.020(2) 0.0045(16) 0.0017(14) 0.0044(17)
C9 0.016(2) 0.025(2) 0.027(2) 0.0012(16) 0.0010(16) 0.0071(18)
C10 0.0121(18) 0.013(2) 0.027(2) -0.0052(16) 0.0049(15) 0.0019(16)
C11 0.025(2) 0.028(2) 0.014(2) -0.0004(17) 0.0033(16) -0.001(2)
C12 0.022(2) 0.036(3) 0.040(2) 0.0113(18) -0.0035(18) 0.003(2)
C13 0.027(2) 0.038(3) 0.046(2) -0.004(3) -0.0009(17) -0.018(3)
C14 0.016(2) 0.056(3) 0.033(3) -0.015(2) -0.0077(18) 0.008(2)
C15 0.032(3) 0.039(3) 0.033(2) -0.009(2) -0.0126(19) 0.025(2)
C16 0.029(2) 0.023(2) 0.029(2) -0.0074(17) -0.0040(18) 0.005(2)
C17 0.027(2) 0.026(2) 0.032(2) 0.0019(16) 0.0002(18) 0.0009(17)
C18 0.010(2) 0.025(2) 0.019(2) 0.0013(17) 0.0002(17) -0.0080(18)
C19 0.030(3) 0.030(2) 0.018(2) 0.0000(18) 0.0039(18) -0.0002(19)
C20 0.034(2) 0.028(2) 0.036(3) 0.0007(19) 0.008(2) 0.003(2)
C21 0.016(2) 0.033(2) 0.037(3) -0.0079(18) 0.0056(18) 0.0011(19)
C22 0.0179(17) 0.036(2) 0.0242(19) -0.007(3) 0.0039(15) -0.006(3)
C23 0.018(2) 0.026(2) 0.032(3) -0.0005(19) -0.0074(19) -0.0027(18)
Cl1 0.0258(5) 0.0506(7) 0.0390(6) -0.0031(6) 0.0078(4) -0.0088(6)
Cl2 0.0617(8) 0.0214(6) 0.0482(7) 0.0041(5) 0.0068(6) 0.0104(6)
N1 0.0311(16) 0.018(2) 0.0285(17) 0.0017(15) -0.0016(13) -0.0143(17)
N2 0.0117(17) 0.0143(17) 0.0192(18) -0.0017(14) 0.0012(13) 0.0030(14)
Si1 0.0200(6) 0.0211(6) 0.0218(6) -0.0005(5) 0.0004(4) 0.0023(5)
Zn1 0.0282(2) 0.0190(2) 0.0258(2) 0.0005(3) 0.00469(17) -0.0035(3)

loop_
_atom_type_symbol
_atom_type_description
_atom_type_scat_dispersion_real
_atom_type_scat_dispersion_imag
_atom_type_scat_source
C C 0.0033 0.0016 'International Tables Vol C Tables 4.2.6.8 and 6.1.1.4'
H H 0 0 'International Tables Vol C Tables 4.2.6.8 and 6.1.1.4'
N N 0.0061 0.0033 'International Tables Vol C Tables 4.2.6.8 and 6.1.1.4'
Si Si 0.0817 0.0704 'International Tables Vol C Tables 4.2.6.8 and 6.1.1.4'
Cl Cl 0.1484 0.1585 'International Tables Vol C Tables 4.2.6.8 and 6.1.1.4'
Zn Zn 0.2839 1.4301 'International Tables Vol C Tables 4.2.6.8 and 6.1.1.4'

loop_
_geom_angle_atom_site_label_1
_geom_angle_atom_site_label_2
_geom_angle_atom_site_label_3
_geom_angle
N1 C3 C8 110.3(3)
N1 C3 C4 112.9(2)
C8 C3 C4 110.8(3)
C5 C4 C3 111.0(2)
C6 C5 C4 108.9(3)
C7 C6 C5 110.3(3)
C6 C7 C8 111.9(2)
N2 C8 C3 111.0(2)
N2 C8 C7 113.9(2)
C3 C8 C7 110.3(2)
N2 C10 Si1 120.3(2)
C16 C11 C12 117.4(3)
C16 C11 Si1 121.9(3)
C12 C11 Si1 120.6(3)
C13 C12 C11 120.6(4)
C14 C13 C12 121.1(4)
C15 C14 C13 119.5(3)
C14 C15 C16 120.4(3)
C11 C16 C15 121.0(3)
C19 C18 C23 115.5(3)
C19 C18 Si1 124.0(3)
C23 C18 Si1 120.3(3)
C20 C19 C18 122.2(4)
C21 C20 C19 119.9(3)
C22 C21 C20 120.3(3)
C21 C22 C23 120.1(3)
C22 C23 C18 121.9(3)
C2 N1 C1 109.0(3)
C2 N1 C3 109.9(2)
C1 N1 C3 113.2(3)
C2 N1 Zn1 109.9(2)
C1 N1 Zn1 110.02(19)
C3 N1 Zn1 104.79(17)
C9 N2 C10 109.3(2)
C9 N2 C8 111.7(2)
C10 N2 C8 110.0(2)
C9 N2 Zn1 108.76(19)
C10 N2 Zn1 112.68(18)
C8 N2 Zn1 104.31(18)
C17 Si1 C18 109.67(15)
C17 Si1 C11 109.67(15)
C18 Si1 C11 106.14(15)
C17 Si1 C10 113.61(13)
C18 Si1 C10 105.33(13)
C11 Si1 C10 112.06(13)
N1 Zn1 N2 87.97(11)
N1 Zn1 Cl1 108.45(7)
N2 Zn1 Cl1 113.09(8)
N1 Zn1 Cl2 110.72(9)
N2 Zn1 Cl2 111.13(7)
Cl1 Zn1 Cl2 120.62(4)

loop_
_geom_bond_atom_site_label_1
_geom_bond_atom_site_label_2
_geom_bond_distance
C1 N1 1.492(3)
C2 N1 1.491(4)
C3 N1 1.515(4)
C3 C8 1.537(4)
C3 C4 1.529(4)
C4 C5 1.518(4)
C5 C6 1.517(4)
C6 C7 1.512(4)
C7 C8 1.528(4)
C8 N2 1.507(3)
C9 N2 1.491(3)
C10 N2 1.511(3)
C10 Si1 1.881(3)
C11 C16 1.394(4)
C11 C12 1.398(4)
C11 Si1 1.876(3)
C12 C13 1.383(4)
C13 C14 1.369(5)
C14 C15 1.365(4)
C15 C16 1.391(4)
C17 Si1 1.852(3)
C18 C19 1.407(4)
C18 C23 1.401(4)
C18 Si1 1.856(3)
C19 C20 1.384(4)
C20 C21 1.371(4)
C21 C22 1.358(5)
C22 C23 1.394(4)
Cl1 Zn1 2.2203(8)
Cl2 Zn1 2.2213(11)
N1 Zn1 2.079(2)
N2 Zn1 2.095(3)
